data_7231785
loop_
_publ_author_name
'Ibrahim, Hamada Mohamed'
'Ahmed Arafa, Wael Abdelgayed'
'Behbehani, Haider'

_publ_section_title
;
 l-Proline catalyzed one-pot synthesis of polysubstituted pyridine system
 incorporating benzothiazole moiety via sustainable sonochemical approach
;
_journal_issue 66
_journal_name_full 'RSC Advances'
_journal_page_first 37606
_journal_paper_doi 10.1039/C8RA07013J
_journal_volume 8
_journal_year 2018
_chemical_formula_sum 'C24 H20 N6 O2 S'
_chemical_formula_weight 456.52
_chemical_name_common Hamada_BTg_11_07_11
_space_group_crystal_system triclinic
_space_group_IT_number 2
_space_group_name_Hall '-P 1'
_space_group_name_H-M_alt 'P -1'
_symmetry_space_group_name_Hall '-P 1'
_symmetry_space_group_name_H-M 'P -1'
_atom_sites_solution_hydrogens geom
_atom_sites_solution_primary direct
_atom_sites_solution_secondary difmap
_audit_update_record
;
2018-07-26 deposited with the CCDC.
2018-10-19 downloaded from the CCDC.
;
_cell_angle_alpha 71.3360(10)
_cell_angle_beta 71.5960(10)
_cell_angle_gamma 84.7560(10)
_cell_formula_units_Z 2
_cell_length_a 9.3107(2)
_cell_length_b 10.8553(2)
_cell_length_c 12.3036(3)
_cell_measurement_temperature 296.(2)
_cell_volume 1117.81(4)
_computing_structure_refinement 'SHELXL-97 (Sheldrick, 2008)'
_computing_structure_solution 'SHELXS-97 (Sheldrick, 2008)'
_diffrn_ambient_temperature 296.(2)
_diffrn_measured_fraction_theta_full 0.973
_diffrn_measured_fraction_theta_max 0.973
_diffrn_radiation_wavelength 1.54178
_diffrn_reflns_av_R_equivalents 0.1224
_diffrn_reflns_av_sigmaI/netI 0.0696
_diffrn_reflns_limit_h_max 7
_diffrn_reflns_limit_h_min -11
_diffrn_reflns_limit_k_max 12
_diffrn_reflns_limit_k_min -12
_diffrn_reflns_limit_l_max 14
_diffrn_reflns_limit_l_min -14
_diffrn_reflns_number 13761
_diffrn_reflns_theta_full 66.61
_diffrn_reflns_theta_max 66.61
_diffrn_reflns_theta_min 3.98
_exptl_absorpt_coefficient_mu 1.572
_exptl_absorpt_correction_T_max 0.91
_exptl_absorpt_correction_T_min 0.73
_exptl_absorpt_process_details
;
;
_exptl_crystal_density_diffrn 1.356
_exptl_crystal_density_method 'not measured'
_exptl_crystal_description Block
_exptl_crystal_F_000 476
_exptl_crystal_size_max 0.220
_exptl_crystal_size_mid 0.140
_exptl_crystal_size_min 0.060
_refine_diff_density_max 1.032
_refine_diff_density_min -0.434
_refine_ls_extinction_coef 0.0026(12)
_refine_ls_extinction_method SHELXL
_refine_ls_goodness_of_fit_ref 1.084
_refine_ls_hydrogen_treatment mixed
_refine_ls_matrix_type full
_refine_ls_number_parameters 302
_refine_ls_number_reflns 3833
_refine_ls_number_restraints 0
_refine_ls_restrained_S_all 1.084
_refine_ls_R_factor_all 0.0751
_refine_ls_R_factor_gt 0.0725
_refine_ls_shift/su_max 0.002
_refine_ls_shift/su_mean 0.000
_refine_ls_structure_factor_coef Fsqd
_refine_ls_weighting_details 'calc w=1/[\s^2^(Fo^2^)+(0.1277P)^2^+0.4975P] where P=(Fo^2^+2Fc^2^)/3'
_refine_ls_weighting_scheme calc
_refine_ls_wR_factor_gt 0.2130
_refine_ls_wR_factor_ref 0.2166
_reflns_number_gt 3579
_reflns_number_total 3833
_reflns_threshold_expression >2sigma(I)
_cod_data_source_file c8ra07013j2.cif
_cod_data_source_block I_CCDC1
_cod_database_code 7231785

loop_
_space_group_symop_operation_xyz
'x, y, z'
'-x, -y, -z'

loop_
_atom_site_type_symbol
_atom_site_label
_atom_site_fract_x
_atom_site_fract_y
_atom_site_fract_z
_atom_site_U_iso_or_equiv
_atom_site_adp_type
_atom_site_calc_flag
_atom_site_refinement_flags
_atom_site_occupancy
S S1 1.15440(9) -0.00710(7) 0.11558(6) 0.0611(3) Uani d . 1
C C8 0.9345(3) 0.3251(2) -0.0107(2) 0.0428(5) Uani d . 1
C C10 0.7437(3) 0.3651(2) 0.1653(2) 0.0448(6) Uani d . 1
C C12 0.8943(3) 0.1659(3) 0.1915(2) 0.0504(6) Uani d . 1
C C9 0.8241(3) 0.4034(2) 0.0427(2) 0.0420(5) Uani d . 1
C C11 0.7771(3) 0.2471(3) 0.2372(2) 0.0493(6) Uani d . 1
C C13 0.8011(3) 0.5300(2) -0.0327(2) 0.0435(5) Uani d . 1
C C7 1.0922(3) 0.1287(2) 0.0198(2) 0.0461(6) Uani d . 1
C C6 1.2784(3) 0.0659(3) -0.1147(3) 0.0531(6) Uani d . 1
C C15 0.6238(3) 0.4493(3) 0.2147(2) 0.0461(6) Uani d . 1
C C16 0.4984(3) 0.4787(3) 0.1740(2) 0.0524(6) Uani d . 1
H H16 0.4893 0.4441 0.1165 0.063 Uiso calc R 1
C C20 0.6344(3) 0.5026(3) 0.3017(2) 0.0530(6) Uani d . 1
H H20 0.7168 0.4834 0.3315 0.064 Uiso calc R 1
C C1 1.2895(3) -0.0290(3) -0.0095(3) 0.0562(7) Uani d . 1
C C18 0.3979(3) 0.6142(3) 0.3030(2) 0.0546(7) Uani d . 1
C C19 0.5231(3) 0.5833(3) 0.3431(2) 0.0572(7) Uani d . 1
H H19 0.5325 0.6184 0.4004 0.069 Uiso calc R 1
C C17 0.3870(3) 0.5586(3) 0.2175(3) 0.0568(7) Uani d . 1
H H17 0.303 0.5759 0.1897 0.068 Uiso calc R 1
C C5 1.3760(4) 0.0654(3) -0.2266(3) 0.0698(8) Uani d . 1
H H5 1.3678 0.1278 -0.2966 0.084 Uiso calc R 1
C C14 0.6934(4) 0.1977(3) 0.3619(3) 0.0607(7) Uani d . 1
C C3 1.4975(4) -0.1219(3) -0.1282(4) 0.0744(9) Uani d . 1
H H3 1.5726 -0.1842 -0.1346 0.089 Uiso calc R 1
C C2 1.4015(4) -0.1244(3) -0.0160(4) 0.0731(9) Uani d . 1
H H2 1.4109 -0.1874 0.0533 0.088 Uiso calc R 1
C C4 1.4834(4) -0.0276(3) -0.2318(4) 0.0741(9) Uani d . 1
H H4 1.5492 -0.0284 -0.3063 0.089 Uiso calc R 1
C C21 0.2760(4) 0.7012(4) 0.3487(3) 0.0758(9) Uani d . 1
H H21A 0.2427 0.6714 0.4351 0.114 Uiso calc R 1
H H21B 0.1923 0.6995 0.3194 0.114 Uiso calc R 1
H H21C 0.3147 0.7885 0.3209 0.114 Uiso calc R 1
C C22 0.9462(5) 0.6658(5) 0.6350(3) 0.0891(12) Uani d . 1
H H22 0.9634 0.7143 0.6799 0.107 Uiso calc R 1
C C23 0.8339(7) 0.6759(7) 0.4809(5) 0.129(2) Uani d . 1
H H23A 0.9116 0.6194 0.452 0.193 Uiso calc R 1
H H23B 0.8186 0.7448 0.4138 0.193 Uiso calc R 1
H H23C 0.7414 0.6273 0.5257 0.193 Uiso calc R 1
C C24 0.8343(11) 0.8624(6) 0.5458(6) 0.166(3) Uani d . 1
H H24A 0.8771 0.893 0.594 0.248 Uiso calc R 1
H H24B 0.7259 0.8674 0.5737 0.248 Uiso calc R 1
H H24C 0.8709 0.9153 0.4632 0.248 Uiso calc R 1
N N2 0.9713(2) 0.20712(19) 0.06434(18) 0.0433(5) Uani d . 1
N N1 1.1644(3) 0.1543(2) -0.0946(2) 0.0562(6) Uani d . 1
N N3 1.0040(3) 0.3596(2) -0.12669(19) 0.0514(5) Uani d . 1
H H3A 1.0718 0.3101 -0.1565 0.062 Uiso calc R 1
H H3B 0.9819 0.4317 -0.173 0.062 Uiso calc R 1
N N4 0.7859(3) 0.6322(2) -0.0926(2) 0.0565(6) Uani d . 1
N N6 0.8779(3) 0.7285(2) 0.5554(2) 0.0623(6) Uani d . 1
N N5 0.6240(4) 0.1571(3) 0.4609(2) 0.0887(10) Uani d . 1
O O1 0.9321(3) 0.0643(2) 0.25406(19) 0.0704(6) Uani d . 1
O O2 0.9896(3) 0.5574(3) 0.6592(2) 0.0853(8) Uani d . 1

loop_
_atom_site_aniso_label
_atom_site_aniso_U_11
_atom_site_aniso_U_22
_atom_site_aniso_U_33
_atom_site_aniso_U_12
_atom_site_aniso_U_13
_atom_site_aniso_U_23
S1 0.0641(5) 0.0510(4) 0.0632(5) 0.0099(3) -0.0252(4) -0.0075(3)
C8 0.0427(12) 0.0441(13) 0.0447(12) -0.0020(9) -0.0205(10) -0.0101(10)
C10 0.0408(12) 0.0513(13) 0.0470(12) -0.0045(10) -0.0183(10) -0.0152(11)
C12 0.0566(15) 0.0485(14) 0.0441(13) -0.0027(11) -0.0187(11) -0.0073(11)
C9 0.0402(12) 0.0439(12) 0.0448(12) 0.0000(9) -0.0179(10) -0.0125(10)
C11 0.0512(14) 0.0507(14) 0.0437(12) -0.0027(11) -0.0153(11) -0.0098(10)
C13 0.0409(12) 0.0479(14) 0.0457(12) 0.0010(9) -0.0169(10) -0.0163(11)
C7 0.0478(13) 0.0416(12) 0.0527(13) -0.0010(10) -0.0227(11) -0.0121(10)
C6 0.0526(14) 0.0446(13) 0.0680(16) 0.0052(11) -0.0249(12) -0.0202(12)
C15 0.0422(13) 0.0528(13) 0.0427(12) -0.0043(10) -0.0124(10) -0.0131(10)
C16 0.0451(13) 0.0668(16) 0.0532(14) -0.0005(11) -0.0191(11) -0.0248(12)
C20 0.0526(14) 0.0618(15) 0.0508(13) -0.0005(11) -0.0226(11) -0.0187(12)
C1 0.0568(16) 0.0436(13) 0.0699(17) 0.0010(11) -0.0248(13) -0.0144(12)
C18 0.0512(15) 0.0576(15) 0.0487(13) -0.0019(11) -0.0072(11) -0.0150(12)
C19 0.0631(16) 0.0650(16) 0.0492(13) -0.0008(13) -0.0175(12) -0.0245(12)
C17 0.0439(13) 0.0697(17) 0.0604(15) 0.0012(12) -0.0197(12) -0.0211(13)
C5 0.075(2) 0.0629(18) 0.0690(18) 0.0107(15) -0.0171(16) -0.0239(15)
C14 0.0680(17) 0.0592(16) 0.0494(15) -0.0007(13) -0.0152(13) -0.0118(12)
C3 0.0602(18) 0.0561(17) 0.110(3) 0.0123(14) -0.0242(18) -0.0346(18)
C2 0.073(2) 0.0522(16) 0.092(2) 0.0133(14) -0.0364(18) -0.0116(16)
C4 0.069(2) 0.0627(18) 0.087(2) 0.0089(15) -0.0136(17) -0.0304(17)
C21 0.0651(19) 0.084(2) 0.077(2) 0.0117(16) -0.0115(16) -0.0353(18)
C22 0.078(2) 0.106(3) 0.064(2) -0.004(2) -0.0151(18) -0.006(2)
C23 0.126(4) 0.179(6) 0.099(3) -0.025(4) -0.046(3) -0.048(4)
C24 0.253(10) 0.086(3) 0.129(5) 0.031(5) -0.026(5) -0.032(3)
N2 0.0448(11) 0.0405(10) 0.0448(11) 0.0013(8) -0.0176(9) -0.0098(8)
N1 0.0564(13) 0.0515(13) 0.0662(14) 0.0145(10) -0.0239(11) -0.0241(11)
N3 0.0533(12) 0.0512(12) 0.0412(10) 0.0137(9) -0.0141(9) -0.0067(9)
N4 0.0591(14) 0.0512(13) 0.0594(13) 0.0079(10) -0.0230(11) -0.0145(11)
N6 0.0626(14) 0.0625(14) 0.0525(12) 0.0106(11) -0.0192(11) -0.0064(11)
N5 0.109(3) 0.086(2) 0.0498(15) -0.0083(18) -0.0067(15) -0.0068(14)
O1 0.0840(15) 0.0588(12) 0.0541(11) 0.0145(10) -0.0200(10) -0.0027(9)
O2 0.0899(17) 0.0799(16) 0.0702(14) 0.0303(13) -0.0271(13) -0.0072(12)

loop_
_atom_type_symbol
_atom_type_description
_atom_type_scat_dispersion_real
_atom_type_scat_dispersion_imag
_atom_type_scat_source
C C 0.0181 0.0091 'International Tables Vol C Tables 4.2.6.8 and 6.1.1.4'
H H 0.0000 0.0000 'International Tables Vol C Tables 4.2.6.8 and 6.1.1.4'
N N 0.0311 0.0180 'International Tables Vol C Tables 4.2.6.8 and 6.1.1.4'
O O 0.0492 0.0322 'International Tables Vol C Tables 4.2.6.8 and 6.1.1.4'
S S 0.3331 0.5567 'International Tables Vol C Tables 4.2.6.8 and 6.1.1.4'

loop_
_geom_angle_atom_site_label_1
_geom_angle_atom_site_label_2
_geom_angle_atom_site_label_3
_geom_angle
C1 S1 C7 88.21(13)
N3 C8 N2 119.6(2)
N3 C8 C9 122.2(2)
N2 C8 C9 118.1(2)
C11 C10 C9 118.3(2)
C11 C10 C15 121.5(2)
C9 C10 C15 120.1(2)
O1 C12 C11 123.8(2)
O1 C12 N2 118.6(3)
C11 C12 N2 117.6(2)
C10 C9 C8 122.9(2)
C10 C9 C13 119.7(2)
C8 C9 C13 117.3(2)
C10 C11 C12 122.2(2)
C10 C11 C14 121.6(3)
C12 C11 C14 116.2(2)
N4 C13 C9 178.2(3)
N1 C7 N2 122.1(2)
N1 C7 S1 115.8(2)
N2 C7 S1 122.02(18)
N1 C6 C5 125.6(3)
N1 C6 C1 113.8(3)
C5 C6 C1 120.6(3)
C16 C15 C20 118.3(2)
C16 C15 C10 120.1(2)
C20 C15 C10 121.6(2)
C17 C16 C15 121.0(2)
C19 C20 C15 120.0(3)
C6 C1 C2 120.0(3)
C6 C1 S1 111.1(2)
C2 C1 S1 128.9(3)
C19 C18 C17 117.1(3)
C19 C18 C21 122.5(3)
C17 C18 C21 120.3(3)
C20 C19 C18 122.4(2)
C16 C17 C18 121.2(3)
C4 C5 C6 118.8(3)
N5 C14 C11 178.4(4)
C2 C3 C4 121.0(3)
C3 C2 C1 118.1(3)
C5 C4 C3 121.5(3)
O2 C22 N6 130.5(5)
C8 N2 C7 121.8(2)
C8 N2 C12 120.7(2)
C7 N2 C12 117.4(2)
C7 N1 C6 111.1(2)
C22 N6 C23 125.7(4)
C22 N6 C24 119.0(5)
C23 N6 C24 115.1(5)

loop_
_geom_bond_atom_site_label_1
_geom_bond_atom_site_label_2
_geom_bond_distance
S1 C1 1.721(3)
S1 C7 1.750(2)
C8 N3 1.309(3)
C8 N2 1.405(3)
C8 C9 1.408(4)
C10 C11 1.377(4)
C10 C9 1.397(3)
C10 C15 1.480(4)
C12 O1 1.220(3)
C12 C11 1.428(4)
C12 N2 1.437(3)
C9 C13 1.433(3)
C11 C14 1.429(4)
C13 N4 1.143(3)
C7 N1 1.303(4)
C7 N2 1.423(3)
C6 N1 1.382(4)
C6 C5 1.391(4)
C6 C1 1.399(4)
C15 C16 1.384(4)
C15 C20 1.402(4)
C16 C17 1.377(4)
C20 C19 1.374(4)
C1 C2 1.404(4)
C18 C19 1.378(4)
C18 C17 1.403(4)
C18 C21 1.496(4)
C5 C4 1.357(5)
C14 N5 1.143(4)
C3 C2 1.380(5)
C3 C4 1.391(6)
C22 O2 1.183(5)
C22 N6 1.309(5)
C23 N6 1.396(6)
C24 N6 1.451(6)
